data_7126373
loop_
_publ_author_name
'Russell-Webster, Bradley'
'Abboud, Khalil A.'
'Christou, George'

_publ_section_title
;
 Molecular nanoparticles of cerium dioxide: structure-directing effect of
 halide ions.
;
_journal_issue 40
_journal_name_full 'Chemical communications (Cambridge, England)'
_journal_page_first 5382
_journal_page_last 5385
_journal_paper_doi 10.1039/c9cc08419c
_journal_volume 56
_journal_year 2020
_chemical_formula_sum 'C48 H38 Ce3 F0.5 N1.5 O15.5'
_chemical_formula_weight 1313.66
_space_group_crystal_system triclinic
_space_group_IT_number 2
_space_group_name_Hall '-P 1'
_space_group_name_H-M_alt 'P -1'
_atom_sites_solution_hydrogens mixed
_atom_sites_solution_primary direct
_atom_sites_solution_secondary difmap
_audit_creation_method SHELXL-2018/3
_audit_update_record
;
2020-03-27 deposited with the CCDC.	2020-04-06 downloaded from the CCDC.
;
_cell_angle_alpha 60.518(11)
_cell_angle_beta 65.035(11)
_cell_angle_gamma 62.487(10)
_cell_formula_units_Z 2
_cell_length_a 14.683(9)
_cell_length_b 14.726(10)
_cell_length_c 14.909(10)
_cell_measurement_reflns_used 8879
_cell_measurement_temperature 253(2)
_cell_measurement_theta_max 28.0
_cell_measurement_theta_min 2.0
_cell_volume 2408(3)
_computing_cell_refinement 'Bruker APEX3 (Bruker, 2014)'
_computing_data_collection 'Bruker APEX3 (Bruker, 2014)'
_computing_data_reduction 'Bruker Apex3 SAINT (Bruker, 2014)'
_computing_molecular_graphics 'XP in SHELXTL-plus, Bruker 2014'
_computing_publication_material 'SHELXL2015, Sheldrick, G. M. 2015'
_computing_structure_refinement 'SHELXL2015, Sheldrick G. M. 2015'
_computing_structure_solution 'SHELXL2015, Sheldrick G. M. 2015'
_diffrn_ambient_temperature 253(2)
_diffrn_measured_fraction_theta_full 1.000
_diffrn_measured_fraction_theta_max 1.000
_diffrn_measurement_device_type 'D8 Venture with PHOTON III'
_diffrn_measurement_method 'phi and omega scans'
_diffrn_radiation_type MoK\a
_diffrn_radiation_wavelength 0.71073
_diffrn_reflns_av_R_equivalents 0.0191
_diffrn_reflns_av_unetI/netI 0.0227
_diffrn_reflns_Laue_measured_fraction_full 1.000
_diffrn_reflns_Laue_measured_fraction_max 1.000
_diffrn_reflns_limit_h_max 18
_diffrn_reflns_limit_h_min -19
_diffrn_reflns_limit_k_max 19
_diffrn_reflns_limit_k_min -19
_diffrn_reflns_limit_l_max 19
_diffrn_reflns_limit_l_min -19
_diffrn_reflns_number 30817
_diffrn_reflns_point_group_measured_fraction_full 1.000
_diffrn_reflns_point_group_measured_fraction_max 1.000
_diffrn_reflns_theta_full 25.242
_diffrn_reflns_theta_max 27.499
_diffrn_reflns_theta_min 1.616
_diffrn_source 'micro source 3.0'
_exptl_absorpt_coefficient_mu 2.859
_exptl_absorpt_correction_T_max 0.8388
_exptl_absorpt_correction_T_min 0.7480
_exptl_absorpt_correction_type multi-scan
_exptl_absorpt_process_details 'Sheldrick, G. M., sadabs (2015). Acta Cryst. C71, 3-8.'
_exptl_crystal_colour gold
_exptl_crystal_density_diffrn 1.811
_exptl_crystal_description block
_exptl_crystal_F_000 1278
_exptl_crystal_size_max 0.164
_exptl_crystal_size_mid 0.149
_exptl_crystal_size_min 0.126
_exptl_transmission_factor_max 0.5664
_exptl_transmission_factor_min 0.5004
_refine_diff_density_max 1.141
_refine_diff_density_min -0.971
_refine_diff_density_rms 0.116
_refine_ls_extinction_method none
_refine_ls_goodness_of_fit_ref 1.024
_refine_ls_hydrogen_treatment constr
_refine_ls_matrix_type full
_refine_ls_number_parameters 451
_refine_ls_number_reflns 11057
_refine_ls_number_restraints 5
_refine_ls_restrained_S_all 1.024
_refine_ls_R_factor_all 0.0371
_refine_ls_R_factor_gt 0.0299
_refine_ls_shift/su_max 0.002
_refine_ls_shift/su_mean 0.000
_refine_ls_structure_factor_coef Fsqd
_refine_ls_weighting_details 'w=1/[\s^2^(Fo^2^)+(0.0343P)^2^+8.1502P] where P=(Fo^2^+2Fc^2^)/3'
_refine_ls_weighting_scheme calc
_refine_ls_wR_factor_gt 0.0737
_refine_ls_wR_factor_ref 0.0788
_reflns_Friedel_coverage 0.000
_reflns_number_gt 9655
_reflns_number_total 11057
_reflns_threshold_expression 'I > 2\s(I)'
_cod_data_source_file c9cc08419c2.cif
_cod_data_source_block brad51
_cod_depositor_comments 'Adding full bibliography for 7126372--7126373.cif.'
_cod_original_cell_volume 2409(3)
_cod_original_formula_sum 'C48 H38 Ce3 F0.50 N1.50 O15.50'
_cod_database_code 7126373
_shelx_shelxl_version_number 2018/3
_shelx_space_group_comment
; 
The symmetry employed for this shelxl refinement is uniquely defined 
by the following loop, which should always be used as a source of 
symmetry information in preference to the above space-group names. 
They are only intended as comments. 
;
_shelx_estimated_absorpt_t_min 0.651
_shelx_estimated_absorpt_t_max 0.715

loop_
_space_group_symop_operation_xyz
'x, y, z'
'-x, -y, -z'

loop_
_atom_site_label
_atom_site_type_symbol
_atom_site_fract_x
_atom_site_fract_y
_atom_site_fract_z
_atom_site_U_iso_or_equiv
_atom_site_adp_type
_atom_site_occupancy
_atom_site_site_symmetry_order
_atom_site_calc_flag
_atom_site_refinement_flags_posn
_atom_site_refinement_flags_adp
_atom_site_refinement_flags_occupancy
_atom_site_disorder_assembly
_atom_site_disorder_group
Ce1 Ce 0.33566(2) 0.55182(2) 0.66515(2) 0.01954(5) Uani 1 1 d . . . . .
Ce2 Ce 0.37548(2) 0.45931(2) 0.44867(2) 0.02073(5) Uani 1 1 d . . . . .
Ce3 Ce 0.44329(2) 0.70646(2) 0.37239(2) 0.02082(5) Uani 1 1 d . . . . .
O1 O 0.3587(5) 0.5910(4) 0.4921(4) 0.0264(11) Uiso 0.54 1 d . . P A 1
O2 O 0.4045(4) 0.4207(4) 0.5985(4) 0.0265(10) Uiso 0.54 1 d . . P A 1
O3 O 0.4907(4) 0.5476(4) 0.3605(4) 0.0263(10) Uiso 0.54 1 d . . P A 1
O4 O 0.4607(4) 0.6221(5) 0.5363(4) 0.0261(10) Uiso 0.54 1 d . . P A 1
O1' O 0.3083(4) 0.6224(4) 0.4892(4) 0.0161(9) Uiso 0.345 1 d . . P A 2
H1'A H 0.245561 0.663218 0.483292 0.019 Uiso 0.345 1 d R U P A 2
O2' O 0.3722(4) 0.3897(4) 0.6335(4) 0.0206(10) Uiso 0.345 1 d . . P A 2
H2'A H 0.331190 0.351526 0.676531 0.025 Uiso 0.345 1 d R U P A 2
O3' O 0.4879(4) 0.5655(4) 0.3096(4) 0.0166(9) Uiso 0.345 1 d . . P A 2
H3'B H 0.481484 0.588696 0.247157 0.020 Uiso 0.345 1 d R U P A 2
O4' O 0.4503(4) 0.6666(4) 0.5468(4) 0.0172(10) Uiso 0.345 1 d . . P B 2
H4'B H 0.435213 0.722463 0.560220 0.021 Uiso 0.345 1 d R U P B 2
F1 F 0.3083(4) 0.6224(4) 0.4892(4) 0.0161(9) Uiso 0.115 1 d . . P A 3
F2 F 0.3722(4) 0.3897(4) 0.6335(4) 0.0206(10) Uiso 0.115 1 d . . P A 3
F3 F 0.4879(4) 0.5655(4) 0.3096(4) 0.0166(9) Uiso 0.115 1 d . . P A 3
F4 F 0.4503(4) 0.6666(4) 0.5468(4) 0.0172(10) Uiso 0.115 1 d . . P C 3
O5 O 0.1736(2) 0.5403(3) 0.6754(2) 0.0314(6) Uani 1 1 d . . . . .
O6 O 0.1973(2) 0.4892(3) 0.5462(2) 0.0330(6) Uani 1 1 d . . . . .
O7 O 0.2344(2) 0.7445(2) 0.6090(2) 0.0338(6) Uani 1 1 d . . . . .
O8 O 0.2987(2) 0.8364(2) 0.4386(2) 0.0326(6) Uani 1 1 d . . . . .
O9 O 0.3163(2) 0.7605(3) 0.2783(2) 0.0364(7) Uani 1 1 d . . . . .
O10 O 0.2798(2) 0.6088(3) 0.3260(2) 0.0364(7) Uani 1 1 d . . . . .
O11 O 0.3662(3) 0.2793(2) 0.5317(3) 0.0378(7) Uani 1 1 d . . . . .
O14 O 0.3895(2) 0.5992(3) 0.7625(2) 0.0351(7) Uani 1 1 d . . . . .
O15 O 0.5384(2) 0.7584(2) 0.1936(2) 0.0338(6) Uani 1 1 d . . . . .
C1 C 0.1400(3) 0.5265(3) 0.6193(3) 0.0257(8) Uani 1 1 d . . . . .
C2 C 0.0221(3) 0.5657(6) 0.6333(5) 0.027(2) Uiso 0.6 1 d G . P D 1
C3 C -0.0159(4) 0.5862(6) 0.5519(4) 0.039(3) Uiso 0.6 1 d G . P D 1
H3A H 0.031788 0.577164 0.488323 0.047 Uiso 0.6 1 calc R U P D 1
C4 C -0.1245(5) 0.6201(6) 0.5644(4) 0.0377(18) Uiso 0.6 1 d G . P D 1
H4A H -0.150265 0.634005 0.509288 0.045 Uiso 0.6 1 calc R U P D 1
C5 C -0.1951(3) 0.6335(5) 0.6583(5) 0.048(2) Uiso 0.6 1 d G . P D 1
H5A H -0.268574 0.656418 0.666759 0.058 Uiso 0.6 1 calc R U P D 1
C6 C -0.1571(4) 0.6129(5) 0.7397(4) 0.051(2) Uiso 0.6 1 d G . P D 1
H6A H -0.204833 0.621991 0.803264 0.061 Uiso 0.6 1 calc R U P D 1
C7 C -0.0485(4) 0.5790(5) 0.7272(4) 0.0353(16) Uiso 0.6 1 d G . P D 1
H7A H -0.022780 0.565150 0.782301 0.042 Uiso 0.6 1 calc R U P D 1
C2' C 0.0248(4) 0.5457(8) 0.6468(6) 0.022(3) Uiso 0.4 1 d G . P D 2
C3' C -0.0209(6) 0.5742(8) 0.5679(5) 0.025(3) Uiso 0.4 1 d G . P D 2
H3'A H 0.021075 0.581387 0.498119 0.030 Uiso 0.4 1 calc R U P D 2
C4' C -0.1287(6) 0.5921(8) 0.5921(6) 0.039(3) Uiso 0.4 1 d G . P D 2
H4'A H -0.159661 0.611357 0.538697 0.047 Uiso 0.4 1 calc R U P D 2
C5' C -0.1908(5) 0.5814(8) 0.6952(7) 0.046(3) Uiso 0.4 1 d G . P D 2
H5'A H -0.263761 0.593517 0.711600 0.055 Uiso 0.4 1 calc R U P D 2
C6' C -0.1451(6) 0.5529(8) 0.7742(5) 0.046(3) Uiso 0.4 1 d G . P D 2
H6'A H -0.187124 0.545707 0.843925 0.056 Uiso 0.4 1 calc R U P D 2
C7' C -0.0373(6) 0.5350(8) 0.7500(6) 0.038(3) Uiso 0.4 1 d G . P D 2
H7'A H -0.006388 0.515735 0.803349 0.046 Uiso 0.4 1 calc R U P D 2
C11 C 0.2342(3) 0.8314(3) 0.5281(3) 0.0276(8) Uani 1 1 d . . . . .
C12 C 0.1525(3) 0.9367(3) 0.5373(3) 0.0316(9) Uani 1 1 d . . . . .
C13 C 0.0578(4) 0.9379(4) 0.6146(4) 0.0459(11) Uani 1 1 d . . . . .
H13A H 0.045239 0.871269 0.664612 0.055 Uiso 1 1 calc R U . . .
C14 C -0.0189(4) 1.0376(5) 0.6186(5) 0.0624(16) Uani 1 1 d . . . . .
H14A H -0.083848 1.038135 0.670446 0.075 Uiso 1 1 calc R U . . .
C15 C -0.0008(5) 1.1345(5) 0.5479(5) 0.0648(17) Uani 1 1 d . . . . .
H15A H -0.053264 1.201572 0.551196 0.078 Uiso 1 1 calc R U . . .
C16 C 0.0924(5) 1.1349(5) 0.4730(5) 0.0627(16) Uani 1 1 d . . . . .
H16A H 0.105040 1.202100 0.425387 0.075 Uiso 1 1 calc R U . . .
C17 C 0.1697(4) 1.0359(4) 0.4663(4) 0.0452(11) Uani 1 1 d . . . . .
H17A H 0.233868 1.036617 0.413370 0.054 Uiso 1 1 calc R U . . .
C21 C 0.2639(3) 0.7107(4) 0.2808(3) 0.0311(9) Uani 1 1 d . . . . .
C22 C 0.1789(5) 0.7835(5) 0.2241(6) 0.033(2) Uiso 0.6 1 d G . P E 1
C23 C 0.1051(6) 0.7386(5) 0.2416(6) 0.046(2) Uiso 0.6 1 d G . P E 1
H23A H 0.112375 0.664310 0.285493 0.056 Uiso 0.6 1 calc R U P E 1
C24 C 0.0206(6) 0.8036(7) 0.1942(7) 0.068(3) Uiso 0.6 1 d G . P E 1
H24A H -0.029251 0.773240 0.206015 0.082 Uiso 0.6 1 calc R U P E 1
C25 C 0.0099(6) 0.9135(6) 0.1293(7) 0.075(3) Uiso 0.6 1 d G . P E 1
H25A H -0.047231 0.957456 0.097205 0.090 Uiso 0.6 1 calc R U P E 1
C26 C 0.0837(6) 0.9584(5) 0.1118(6) 0.064(3) Uiso 0.6 1 d G . P E 1
H26A H 0.076415 1.032744 0.067873 0.077 Uiso 0.6 1 calc R U P E 1
C27 C 0.1682(5) 0.8934(5) 0.1592(6) 0.044(2) Uiso 0.6 1 d G . P E 1
H27A H 0.218042 0.923816 0.147350 0.053 Uiso 0.6 1 calc R U P E 1
C22' C 0.1712(6) 0.7652(7) 0.2312(8) 0.024(3) Uiso 0.4 1 d G . P E 2
C23' C 0.1070(7) 0.7105(6) 0.2460(8) 0.036(3) Uiso 0.4 1 d G . P E 2
H23B H 0.123454 0.634093 0.284221 0.043 Uiso 0.4 1 calc R U P E 2
C24' C 0.0186(7) 0.7689(8) 0.2045(9) 0.055(4) Uiso 0.4 1 d G . P E 2
H24B H -0.024722 0.731942 0.214497 0.066 Uiso 0.4 1 calc R U P E 2
C25' C -0.0056(7) 0.8819(8) 0.1480(9) 0.060(4) Uiso 0.4 1 d G . P E 2
H25B H -0.065408 0.921405 0.119875 0.073 Uiso 0.4 1 calc R U P E 2
C26' C 0.0585(8) 0.9366(6) 0.1331(9) 0.055(4) Uiso 0.4 1 d G . P E 2
H26B H 0.042082 1.013022 0.094976 0.066 Uiso 0.4 1 calc R U P E 2
C27' C 0.1469(7) 0.8782(7) 0.1747(8) 0.039(3) Uiso 0.4 1 d G . P E 2
H27B H 0.190258 0.915175 0.164699 0.047 Uiso 0.4 1 calc R U P E 2
C31 C 0.4152(4) 0.1893(4) 0.5934(4) 0.0438(11) Uani 1 1 d . . . . .
C32 C 0.3897(7) 0.0908(6) 0.6193(8) 0.0411(18) Uiso 0.475(18) 1 d G . P F 1
C33 C 0.4690(6) -0.0110(6) 0.6334(7) 0.0411(18) Uiso 0.475(18) 1 d G . P F 1
H33A H 0.538060 -0.017460 0.626992 0.049 Uiso 0.475(18) 1 calc R U P F 1
C34 C 0.4463(7) -0.1033(5) 0.6571(7) 0.0411(18) Uiso 0.475(18) 1 d G . P F 1
H34A H 0.499911 -0.172204 0.666694 0.049 Uiso 0.475(18) 1 calc R U P F 1
C35 C 0.3442(8) -0.0938(5) 0.6667(7) 0.0411(18) Uiso 0.475(18) 1 d G . P F 1
H35A H 0.328801 -0.156258 0.682679 0.049 Uiso 0.475(18) 1 calc R U P F 1
C36 C 0.2649(7) 0.0080(6) 0.6525(7) 0.0411(18) Uiso 0.475(18) 1 d G . P F 1
H36A H 0.195838 0.014432 0.658964 0.049 Uiso 0.475(18) 1 calc R U P F 1
C37 C 0.2876(6) 0.1003(5) 0.6288(7) 0.0411(18) Uiso 0.475(18) 1 d G . P F 1
H37A H 0.233985 0.169178 0.619263 0.049 Uiso 0.475(18) 1 calc R U P F 1
C32' C 0.4094(10) 0.0813(8) 0.6092(12) 0.049(2) Uiso 0.358(18) 1 d G . P F 2
C33' C 0.4944(9) -0.0162(10) 0.6206(11) 0.049(2) Uiso 0.358(18) 1 d G . P F 2
H33B H 0.560041 -0.017986 0.618669 0.059 Uiso 0.358(18) 1 calc R U P F 2
C34' C 0.4824(11) -0.1111(8) 0.6351(11) 0.049(2) Uiso 0.358(18) 1 d G . P F 2
H34B H 0.539848 -0.177091 0.642815 0.059 Uiso 0.358(18) 1 calc R U P F 2
C35' C 0.3853(12) -0.1085(8) 0.6380(11) 0.049(2) Uiso 0.358(18) 1 d G . P F 2
H35B H 0.377181 -0.172701 0.647719 0.059 Uiso 0.358(18) 1 calc R U P F 2
C36' C 0.3003(11) -0.0110(10) 0.6265(11) 0.049(2) Uiso 0.358(18) 1 d G . P F 2
H36B H 0.234707 -0.009204 0.628477 0.059 Uiso 0.358(18) 1 calc R U P F 2
C37' C 0.3124(9) 0.0839(8) 0.6121(11) 0.049(2) Uiso 0.358(18) 1 d G . P F 2
H37B H 0.254899 0.149903 0.604331 0.059 Uiso 0.358(18) 1 calc R U P F 2
C32" C 0.3314(17) 0.1169(16) 0.6850(16) 0.041(6) Uiso 0.167(5) 1 d G . P F 3
C33" C 0.2650(19) 0.1094(18) 0.6464(15) 0.063(5) Uiso 0.167(5) 1 d G . P F 3
H33C H 0.252524 0.159424 0.579219 0.076 Uiso 0.167(5) 1 calc R U P F 3
C34" C 0.2169(18) 0.028(2) 0.7072(19) 0.063(5) Uiso 0.167(5) 1 d G . P F 3
H34C H 0.172000 0.022762 0.681073 0.076 Uiso 0.167(5) 1 calc R U P F 3
C35" C 0.2353(19) -0.0461(17) 0.8066(18) 0.063(5) Uiso 0.167(5) 1 d G . P F 3
H35C H 0.202841 -0.101269 0.847642 0.076 Uiso 0.167(5) 1 calc R U P F 3
C36" C 0.302(2) -0.0386(18) 0.8452(15) 0.063(5) Uiso 0.167(5) 1 d G . P F 3
H36C H 0.314208 -0.088639 0.912357 0.076 Uiso 0.167(5) 1 calc R U P F 3
C37" C 0.3498(17) 0.0429(19) 0.7844(17) 0.063(5) Uiso 0.167(5) 1 d G . P F 3
H37C H 0.394733 0.048021 0.810505 0.076 Uiso 0.167(5) 1 calc R U P F 3
N901 N 0.2139(16) 0.1950(15) 0.8384(17) 0.061(5) Uiso 0.25 1 d D . P G 4
C902 C 0.2620(16) 0.1033(15) 0.8702(18) 0.049(5) Uiso 0.25 1 d D . P G 4
C903 C 0.332(2) -0.0087(17) 0.886(3) 0.074(8) Uiso 0.25 1 d D . P G 4
H90B H 0.326393 -0.050868 0.961207 0.111 Uiso 0.25 1 d R U P G 4
H90C H 0.313093 -0.041918 0.856817 0.111 Uiso 0.25 1 d R U P G 4
H90D H 0.404763 -0.008318 0.849617 0.111 Uiso 0.25 1 d R U P G 4
N911 N 0.2244(12) 0.2473(11) 0.7953(12) 0.038(3) Uiso 0.25 1 d D . P H 5
C912 C 0.2609(13) 0.1537(11) 0.8342(13) 0.029(3) Uiso 0.25 1 d D . P H 5
C913 C 0.314(2) 0.0383(12) 0.886(2) 0.058(6) Uiso 0.25 1 d D . P H 5
H91A H 0.283038 -0.005751 0.884113 0.087 Uiso 0.25 1 d R U P H 5
H91B H 0.389138 0.019569 0.850303 0.087 Uiso 0.25 1 d R U P H 5
H91C H 0.305838 0.023679 0.959833 0.087 Uiso 0.25 1 d R U P H 5
C41 C 0.4699(3) 0.6066(3) 0.7670(3) 0.0285(8) Uani 1 1 d . . . . .
C42 C 0.4591(4) 0.6353(5) 0.8556(4) 0.029(4) Uiso 0.6 1 d G . P I 1
C43 C 0.3591(4) 0.6845(5) 0.9102(5) 0.050(2) Uiso 0.6 1 d G . P I 1
H43A H 0.298396 0.700457 0.891258 0.060 Uiso 0.6 1 calc R U P I 1
C44 C 0.3489(4) 0.7101(6) 0.9929(5) 0.063(3) Uiso 0.6 1 d G . P I 1
H44A H 0.281288 0.743386 1.029786 0.075 Uiso 0.6 1 calc R U P I 1
C45 C 0.4387(5) 0.6865(6) 1.0209(5) 0.059(4) Uiso 0.6 1 d G . P I 1
H45A H 0.431775 0.703791 1.076808 0.071 Uiso 0.6 1 calc R U P I 1
C46 C 0.5387(4) 0.6372(6) 0.9663(5) 0.052(2) Uiso 0.6 1 d G . P I 1
H46A H 0.599371 0.621268 0.985303 0.063 Uiso 0.6 1 calc R U P I 1
C47 C 0.5489(3) 0.6116(5) 0.8837(5) 0.0401(17) Uiso 0.6 1 d G . P I 1
H47A H 0.616482 0.578338 0.846774 0.048 Uiso 0.6 1 calc R U P I 1
C42' C 0.4557(7) 0.6263(8) 0.8618(6) 0.041(8) Uiso 0.4 1 d G . P I 2
C43' C 0.3693(6) 0.6125(8) 0.9492(7) 0.041(3) Uiso 0.4 1 d G . P I 2
H43B H 0.320840 0.586271 0.950848 0.049 Uiso 0.4 1 calc R U P I 2
C44' C 0.3544(7) 0.6373(9) 1.0340(6) 0.058(4) Uiso 0.4 1 d G . P I 2
H44B H 0.295910 0.627975 1.093110 0.070 Uiso 0.4 1 calc R U P I 2
C45' C 0.4260(8) 0.6761(9) 1.0315(7) 0.084(9) Uiso 0.4 1 d G . P I 2
H45B H 0.415924 0.692910 1.088921 0.101 Uiso 0.4 1 calc R U P I 2
C46' C 0.5125(7) 0.6899(9) 0.9442(8) 0.053(3) Uiso 0.4 1 d G . P I 2
H46B H 0.560871 0.716141 0.942470 0.064 Uiso 0.4 1 calc R U P I 2
C47' C 0.5273(6) 0.6651(8) 0.8593(6) 0.044(3) Uiso 0.4 1 d G . P I 2
H47B H 0.585803 0.674438 0.800207 0.053 Uiso 0.4 1 calc R U P I 2
C51 C 0.6192(3) 0.7086(3) 0.1383(3) 0.0287(8) Uani 1 1 d . . . . .
C52 C 0.6568(5) 0.7807(5) 0.0247(4) 0.029(4) Uiso 0.6 1 d G . P J 1
C53 C 0.7287(5) 0.7348(4) -0.0510(5) 0.048(2) Uiso 0.6 1 d G . P J 1
H53A H 0.756168 0.657842 -0.031409 0.058 Uiso 0.6 1 calc R U P J 1
C54 C 0.7600(5) 0.8027(6) -0.1558(4) 0.069(3) Uiso 0.6 1 d G . P J 1
H54A H 0.808587 0.771707 -0.207015 0.083 Uiso 0.6 1 calc R U P J 1
C55 C 0.7193(6) 0.9165(5) -0.1848(4) 0.071(5) Uiso 0.6 1 d G . P J 1
H55A H 0.740487 0.962462 -0.255634 0.085 Uiso 0.6 1 calc R U P J 1
C56 C 0.6474(6) 0.9624(4) -0.1090(5) 0.066(3) Uiso 0.6 1 d G . P J 1
H56A H 0.619968 1.039354 -0.128647 0.079 Uiso 0.6 1 calc R U P J 1
C57 C 0.6162(5) 0.8945(5) -0.0043(5) 0.055(2) Uiso 0.6 1 d G . P J 1
H57A H 0.567548 0.925491 0.046960 0.066 Uiso 0.6 1 calc R U P J 1
C52' C 0.6563(6) 0.7719(6) 0.0260(5) 0.032(7) Uiso 0.4 1 d G . P J 2
C53' C 0.7621(5) 0.7358(5) -0.0268(6) 0.031(2) Uiso 0.4 1 d G . P J 2
H53B H 0.807366 0.666863 0.007222 0.037 Uiso 0.4 1 calc R U P J 2
C54' C 0.8010(5) 0.8016(7) -0.1299(6) 0.047(3) Uiso 0.4 1 d G . P J 2
H54B H 0.872547 0.777144 -0.165621 0.056 Uiso 0.4 1 calc R U P J 2
C55' C 0.7341(7) 0.9035(7) -0.1803(5) 0.060(6) Uiso 0.4 1 d G . P J 2
H55B H 0.760382 0.947958 -0.249986 0.072 Uiso 0.4 1 calc R U P J 2
C56' C 0.6283(6) 0.9396(6) -0.1275(6) 0.051(3) Uiso 0.4 1 d G . P J 2
H56B H 0.583035 1.008494 -0.161508 0.061 Uiso 0.4 1 calc R U P J 2
C57' C 0.5894(5) 0.8738(7) -0.0244(6) 0.034(2) Uiso 0.4 1 d G . P J 2
H57B H 0.517852 0.898215 0.011335 0.041 Uiso 0.4 1 calc R U P J 2
N1 N 0.1750(2) 0.6050(3) 0.8289(2) 0.0307(7) Uani 1 1 d G . . . .
C61 C 0.1588(4) 0.6981(3) 0.8434(4) 0.0545(10) Uiso 0.6 1 d G . P K 1
H61A H 0.202112 0.742693 0.796353 0.065 Uiso 0.6 1 calc R U P K 1
C62 C 0.0787(5) 0.7252(4) 0.9276(4) 0.0545(10) Uiso 0.6 1 d G . P K 1
H62A H 0.067781 0.788101 0.937501 0.065 Uiso 0.6 1 calc R U P K 1
C63 C 0.0146(4) 0.6592(5) 0.9972(4) 0.0545(10) Uiso 0.6 1 d G . P K 1
H63A H -0.039591 0.677577 1.054115 0.065 Uiso 0.6 1 calc R U P K 1
C64 C 0.0308(4) 0.5661(5) 0.9826(4) 0.0545(10) Uiso 0.6 1 d G . P K 1
H64A H -0.012476 0.521509 1.029717 0.065 Uiso 0.6 1 calc R U P K 1
C65 C 0.1109(4) 0.5390(3) 0.8985(3) 0.0545(10) Uiso 0.6 1 d G . P K 1
H65A H 0.121846 0.476080 0.888576 0.065 Uiso 0.6 1 calc R U P K 1
C61' C 0.0782(9) 0.6760(9) 0.8176(9) 0.0361(11) Uiso 0.4 1 d . . P K 2
H61B H 0.061915 0.699916 0.753329 0.043 Uiso 0.4 1 calc R U P K 2
C62' C -0.0003(9) 0.7168(9) 0.8958(9) 0.0361(11) Uiso 0.4 1 d . . P K 2
H62B H -0.068263 0.763804 0.885862 0.043 Uiso 0.4 1 calc R U P K 2
C63' C 0.0258(9) 0.6856(10) 0.9882(9) 0.0361(11) Uiso 0.4 1 d . . P K 2
H63B H -0.021853 0.717842 1.038779 0.043 Uiso 0.4 1 calc R U P K 2
C64' C 0.1206(9) 0.6081(9) 1.0056(9) 0.0361(11) Uiso 0.4 1 d . . P K 2
H64B H 0.136335 0.579830 1.071162 0.043 Uiso 0.4 1 calc R U P K 2
C65' C 0.1925(9) 0.5725(9) 0.9248(9) 0.0361(11) Uiso 0.4 1 d . . P K 2
H65B H 0.259069 0.521839 0.936271 0.043 Uiso 0.4 1 calc R U P K 2
O12 O 0.4805(3) 0.1777(3) 0.6350(3) 0.0398(7) Uani 1 1 d . . . . .
O13 O 0.5584(2) 0.5943(2) 0.7000(2) 0.0309(6) Uani 1 1 d . . . . .
O16 O 0.6692(2) 0.6077(2) 0.1704(2) 0.0338(6) Uani 1 1 d . . . . .

loop_
_atom_site_aniso_label
_atom_site_aniso_U_11
_atom_site_aniso_U_22
_atom_site_aniso_U_33
_atom_site_aniso_U_23
_atom_site_aniso_U_13
_atom_site_aniso_U_12
Ce1 0.01881(10) 0.02124(10) 0.01816(10) -0.00923(8) -0.00273(7) -0.00574(7)
Ce2 0.01932(10) 0.02383(10) 0.02127(10) -0.01117(8) -0.00436(7) -0.00626(8)
Ce3 0.02062(10) 0.01992(10) 0.01854(10) -0.00707(8) -0.00372(7) -0.00507(8)
O5 0.0240(14) 0.0442(17) 0.0317(15) -0.0203(13) -0.0041(11) -0.0112(12)
O6 0.0227(14) 0.0447(17) 0.0387(16) -0.0256(14) -0.0023(12) -0.0101(12)
O7 0.0330(15) 0.0265(15) 0.0318(15) -0.0093(12) -0.0052(12) -0.0061(12)
O8 0.0318(15) 0.0260(14) 0.0274(14) -0.0115(12) -0.0025(12) -0.0023(12)
O9 0.0355(16) 0.0379(17) 0.0349(16) -0.0106(13) -0.0154(13) -0.0083(13)
O10 0.0355(16) 0.0361(17) 0.0386(17) -0.0118(14) -0.0195(13) -0.0053(13)
O11 0.0461(18) 0.0283(15) 0.0430(18) -0.0087(13) -0.0157(14) -0.0159(14)
O14 0.0303(15) 0.0523(19) 0.0343(16) -0.0261(14) -0.0032(12) -0.0156(14)
O15 0.0350(16) 0.0277(15) 0.0219(14) -0.0061(11) -0.0009(12) -0.0063(12)
C1 0.0226(18) 0.0266(19) 0.0276(19) -0.0111(16) -0.0050(15) -0.0077(15)
C11 0.0271(19) 0.028(2) 0.0280(19) -0.0129(16) -0.0073(15) -0.0059(16)
C12 0.031(2) 0.029(2) 0.032(2) -0.0168(17) -0.0098(17) -0.0009(16)
C13 0.039(3) 0.050(3) 0.043(3) -0.024(2) -0.004(2) -0.008(2)
C14 0.038(3) 0.075(4) 0.069(4) -0.051(4) 0.000(3) -0.001(3)
C15 0.058(4) 0.051(3) 0.075(4) -0.044(3) -0.013(3) 0.009(3)
C16 0.077(4) 0.036(3) 0.063(4) -0.025(3) -0.020(3) 0.001(3)
C17 0.050(3) 0.032(2) 0.040(3) -0.016(2) -0.006(2) -0.005(2)
C21 0.0261(19) 0.038(2) 0.0223(18) -0.0133(17) -0.0079(15) -0.0016(17)
C31 0.052(3) 0.035(2) 0.049(3) -0.007(2) -0.018(2) -0.022(2)
C41 0.029(2) 0.032(2) 0.0271(19) -0.0142(17) -0.0054(16) -0.0100(16)
C51 0.028(2) 0.030(2) 0.0242(19) -0.0084(16) -0.0058(15) -0.0086(16)
N1 0.0299(17) 0.0319(18) 0.0287(17) -0.0143(15) -0.0021(14) -0.0100(14)
O12 0.0453(18) 0.0330(16) 0.0460(18) -0.0077(14) -0.0165(15) -0.0193(14)
O13 0.0291(14) 0.0431(17) 0.0280(14) -0.0211(13) -0.0019(11) -0.0135(13)
O16 0.0356(16) 0.0260(15) 0.0271(14) -0.0080(12) -0.0030(12) -0.0068(12)

loop_
_atom_type_symbol
_atom_type_description
_atom_type_scat_dispersion_real
_atom_type_scat_dispersion_imag
_atom_type_scat_source
C C 0.0033 0.0016 'International Tables Vol C Tables 4.2.6.8 and 6.1.1.4'
H H 0.0000 0.0000 'International Tables Vol C Tables 4.2.6.8 and 6.1.1.4'
N N 0.0061 0.0033 'International Tables Vol C Tables 4.2.6.8 and 6.1.1.4'
O O 0.0106 0.0060 'International Tables Vol C Tables 4.2.6.8 and 6.1.1.4'
F F 0.0171 0.0103 'International Tables Vol C Tables 4.2.6.8 and 6.1.1.4'
Ce Ce -0.2486 2.6331 'International Tables Vol C Tables 4.2.6.8 and 6.1.1.4'

loop_
_geom_angle_atom_site_label_1
_geom_angle_atom_site_label_2
_geom_angle_atom_site_label_3
_geom_angle
_geom_angle_site_symmetry_1
_geom_angle_site_symmetry_3
_geom_angle_publ_flag
O4 Ce1 O2 86.0(2) . . ?
O4 Ce1 O3 57.3(2) . 2_666 ?
O2 Ce1 O3 57.87(19) . 2_666 ?
O4 Ce1 O1 57.53(19) . . ?
O2 Ce1 O1 57.68(19) . . ?
O3 Ce1 O1 85.8(2) 2_666 . ?
O4 Ce1 O14 80.08(16) . . ?
O2 Ce1 O14 135.62(15) . . ?
O3 Ce1 O14 79.44(16) 2_666 . ?
O1 Ce1 O14 136.22(15) . . ?
O4 Ce1 O5 135.87(15) . . ?
O2 Ce1 O5 81.25(16) . . ?
O3 Ce1 O5 137.77(15) 2_666 . ?
O1 Ce1 O5 80.27(15) . . ?
O14 Ce1 O5 135.47(10) . . ?
O4 Ce1 O7 79.67(16) . . ?
O2 Ce1 O7 135.49(15) . . ?
O3 Ce1 O7 135.61(15) 2_666 . ?
O1 Ce1 O7 79.37(16) . . ?
O14 Ce1 O7 83.03(12) . . ?
O5 Ce1 O7 80.47(11) . . ?
O4 Ce1 O16 135.89(15) . 2_666 ?
O2 Ce1 O16 80.56(17) . 2_666 ?
O3 Ce1 O16 80.24(16) 2_666 2_666 ?
O1 Ce1 O16 136.82(15) . 2_666 ?
O14 Ce1 O16 80.84(12) . 2_666 ?
O5 Ce1 O16 83.25(11) . 2_666 ?
O7 Ce1 O16 136.33(10) . 2_666 ?
O4 Ce1 O3' 67.88(18) . 2_666 ?
O2 Ce1 O3' 68.06(18) . 2_666 ?
O3 Ce1 O3' 16.25(14) 2_666 2_666 ?
O1 Ce1 O3' 102.0(2) . 2_666 ?
O14 Ce1 O3' 67.65(15) . 2_666 ?
O5 Ce1 O3' 140.50(14) . 2_666 ?
O7 Ce1 O3' 138.99(13) . 2_666 ?
O16 Ce1 O3' 68.11(14) 2_666 2_666 ?
O14 Ce1 O2' 138.11(14) . . ?
O5 Ce1 O2' 69.91(14) . . ?
O7 Ce1 O2' 138.82(14) . . ?
O16 Ce1 O2' 68.70(15) 2_666 . ?
O3' Ce1 O2' 74.49(17) 2_666 . ?
O14 Ce1 F2 138.11(14) . . ?
O5 Ce1 F2 69.91(14) . . ?
O7 Ce1 F2 138.82(14) . . ?
O16 Ce1 F2 68.70(15) 2_666 . ?
O14 Ce1 F1 139.60(14) . . ?
O5 Ce1 F1 68.19(14) . . ?
O7 Ce1 F1 67.96(14) . . ?
O16 Ce1 F1 139.51(14) 2_666 . ?
F2 Ce1 F1 74.66(17) . . ?
O3 Ce2 O4 58.9(2) . 2_666 ?
O3 Ce2 O2 89.9(2) . . ?
O4 Ce2 O2 61.9(2) 2_666 . ?
O3 Ce2 O1 60.5(2) . . ?
O4 Ce2 O1 90.1(2) 2_666 . ?
O2 Ce2 O1 58.8(2) . . ?
O3 Ce2 O6 138.95(15) . . ?
O4 Ce2 O6 143.58(15) 2_666 . ?
O2 Ce2 O6 84.12(16) . . ?
O1 Ce2 O6 82.18(16) . . ?
O3 Ce2 O10 82.76(17) . . ?
O4 Ce2 O10 138.83(15) 2_666 . ?
O2 Ce2 O10 138.35(16) . . ?
O1 Ce2 O10 82.43(17) . . ?
O6 Ce2 O10 75.54(12) . . ?
O3 Ce2 O11 141.04(16) . . ?
O4 Ce2 O11 84.68(16) 2_666 . ?
O2 Ce2 O11 83.76(16) . . ?
O1 Ce2 O11 139.37(16) . . ?
O6 Ce2 O11 78.66(11) . . ?
O10 Ce2 O11 125.77(11) . . ?
O3 Ce2 O4' 69.77(19) . 2_666 ?
O4 Ce2 O4' 16.62(15) 2_666 2_666 ?
O2 Ce2 O4' 71.83(18) . 2_666 ?
O1 Ce2 O4' 106.8(2) . 2_666 ?
O6 Ce2 O4' 143.35(14) . 2_666 ?
O10 Ce2 O4' 140.02(14) . 2_666 ?
O11 Ce2 O4' 71.73(15) . 2_666 ?
O3 Ce2 O13 84.82(16) . 2_666 ?
O4 Ce2 O13 85.27(16) 2_666 2_666 ?
O2 Ce2 O13 143.94(15) . 2_666 ?
O1 Ce2 O13 141.32(15) . 2_666 ?
O6 Ce2 O13 121.96(10) . 2_666 ?
O10 Ce2 O13 76.31(12) . 2_666 ?
O11 Ce2 O13 78.46(11) . 2_666 ?
O6 Ce2 O3' 138.56(14) . . ?
O10 Ce2 O3' 70.52(15) . . ?
O11 Ce2 O3' 141.36(14) . . ?
O4' Ce2 O3' 76.11(17) 2_666 . ?
O13 Ce2 O3' 71.99(15) 2_666 . ?
O6 Ce2 F3 138.56(14) . . ?
O10 Ce2 F3 70.52(15) . . ?
O11 Ce2 F3 141.36(14) . . ?
O13 Ce2 F3 71.99(15) 2_666 . ?
O6 Ce2 F2 72.49(15) . . ?
O10 Ce2 F2 139.51(15) . . ?
O11 Ce2 F2 70.89(15) . . ?
O13 Ce2 F2 142.73(15) 2_666 . ?
F3 Ce2 F2 122.21(19) . . ?
O1 Ce3 O3 61.0(2) . . ?
O1 Ce3 O4 59.1(2) . . ?
O3 Ce3 O4 90.3(2) . . ?
O1 Ce3 O2 90.6(2) . 2_666 ?
O3 Ce3 O2 59.2(2) . 2_666 ?
O4 Ce3 O2 61.73(19) . 2_666 ?
O1 Ce3 O15 141.48(15) . . ?
O3 Ce3 O15 84.31(16) . . ?
O4 Ce3 O15 143.20(15) . . ?
O2 Ce3 O15 84.72(16) 2_666 . ?
O1 Ce3 O8 84.90(17) . . ?
O3 Ce3 O8 142.69(15) . . ?
O4 Ce3 O8 83.86(16) . . ?
O2 Ce3 O8 141.76(15) 2_666 . ?
O15 Ce3 O8 120.93(10) . . ?
O1 Ce3 O12 138.33(16) . 2_666 ?
O3 Ce3 O12 140.13(16) . 2_666 ?
O4 Ce3 O12 82.13(16) . 2_666 ?
O2 Ce3 O12 83.21(17) 2_666 2_666 ?
O15 Ce3 O12 79.10(12) . 2_666 ?
O8 Ce3 O12 75.57(12) . 2_666 ?
O15 Ce3 O1' 140.47(14) . . ?
O8 Ce3 O1' 72.62(15) . . ?
O12 Ce3 O1' 138.80(14) 2_666 . ?
O15 Ce3 F1 140.47(14) . . ?
O8 Ce3 F1 72.62(15) . . ?
O12 Ce3 F1 138.80(14) 2_666 . ?
O1 Ce3 O2' 106.9(2) . 2_666 ?
O3 Ce3 O2' 69.59(19) . 2_666 ?
O4 Ce3 O2' 71.70(18) . 2_666 ?
O2 Ce3 O2' 16.33(15) 2_666 2_666 ?
O15 Ce3 O2' 72.32(15) . 2_666 ?
O8 Ce3 O2' 140.56(14) . 2_666 ?
O12 Ce3 O2' 70.88(16) 2_666 2_666 ?
O15 Ce3 O3' 71.31(15) . . ?
O8 Ce3 O3' 142.42(14) . . ?
O12 Ce3 O3' 140.65(14) 2_666 . ?
O1' Ce3 O3' 77.71(17) . . ?
O2' Ce3 O3' 75.72(17) 2_666 . ?
O15 Ce3 F3 71.31(15) . . ?
O8 Ce3 F3 142.42(14) . . ?
O12 Ce3 F3 140.65(14) 2_666 . ?
F1 Ce3 F3 77.71(17) . . ?
Ce3 O1 Ce2 116.1(2) . . ?
Ce3 O1 Ce1 118.4(2) . . ?
Ce2 O1 Ce1 117.7(2) . . ?
Ce2 O2 Ce3 114.9(2) . 2_666 ?
Ce2 O2 Ce1 119.5(2) . . ?
Ce3 O2 Ce1 118.3(2) 2_666 . ?
Ce2 O3 Ce3 116.8(2) . . ?
Ce2 O3 Ce1 118.2(2) . 2_666 ?
Ce3 O3 Ce1 117.9(2) . 2_666 ?
Ce2 O4 Ce3 115.3(2) 2_666 . ?
Ce2 O4 Ce1 118.8(2) 2_666 . ?
Ce3 O4 Ce1 118.6(2) . . ?
Ce3 O1' Ce2 101.37(19) . . ?
Ce3 O1' Ce1 103.82(19) . . ?
Ce2 O1' Ce1 103.89(19) . . ?
Ce3 O1' H1'A 115.3 . . ?
Ce2 O1' H1'A 115.3 . . ?
Ce1 O1' H1'A 115.3 . . ?
Ce3 O2' Ce2 101.1(2) 2_666 . ?
Ce3 O2' Ce1 104.0(2) 2_666 . ?
Ce2 O2' Ce1 104.3(2) . . ?
Ce3 O2' H2'A 115.2 2_666 . ?
Ce2 O2' H2'A 115.2 . . ?
Ce1 O2' H2'A 115.3 . . ?
Ce3 O3' Ce2 101.6(2) . . ?
Ce3 O3' Ce1 104.06(19) . 2_666 ?
Ce2 O3' Ce1 103.8(2) . 2_666 ?
Ce3 O3' H3'B 115.2 . . ?
Ce2 O3' H3'B 115.2 . . ?
Ce1 O3' H3'B 115.2 2_666 . ?
Ce2 O4' Ce3 101.78(19) 2_666 . ?
Ce2 O4' Ce1 104.1(2) 2_666 . ?
Ce3 O4' Ce1 103.16(19) . . ?
Ce2 O4' H4'B 115.3 2_666 . ?
Ce3 O4' H4'B 115.3 . . ?
Ce1 O4' H4'B 115.3 . . ?
Ce3 F1 Ce2 101.37(19) . . ?
Ce3 F1 Ce1 103.82(19) . . ?
Ce2 F1 Ce1 103.89(19) . . ?
Ce3 F2 Ce2 101.1(2) 2_666 . ?
Ce3 F2 Ce1 104.0(2) 2_666 . ?
Ce2 F2 Ce1 104.3(2) . . ?
Ce3 F3 Ce2 101.6(2) . . ?
Ce3 F3 Ce1 104.06(19) . 2_666 ?
Ce2 F3 Ce1 103.8(2) . 2_666 ?
Ce2 F4 Ce3 101.78(19) 2_666 . ?
Ce2 F4 Ce1 104.1(2) 2_666 . ?
Ce3 F4 Ce1 103.16(19) . . ?
C1 O5 Ce1 136.7(2) . . ?
C1 O6 Ce2 135.3(2) . . ?
C11 O7 Ce1 140.0(3) . . ?
C11 O8 Ce3 134.1(3) . . ?
C21 O9 Ce3 133.4(3) . . ?
C21 O10 Ce2 137.0(3) . . ?
C31 O11 Ce2 134.2(3) . . ?
C41 O14 Ce1 141.7(3) . . ?
C51 O15 Ce3 134.6(3) . . ?
O6 C1 O5 125.4(4) . . ?
O6 C1 C2' 116.2(4) . . ?
O5 C1 C2' 118.1(4) . . ?
O6 C1 C2 116.1(4) . . ?
O5 C1 C2 118.3(4) . . ?
C3 C2 C7 120.0 . . ?
C3 C2 C1 119.2(4) . . ?
C7 C2 C1 120.8(4) . . ?
C4 C3 C2 120.0 . . ?
C4 C3 H3A 120.0 . . ?
C2 C3 H3A 120.0 . . ?
C3 C4 C5 120.0 . . ?
C3 C4 H4A 120.0 . . ?
C5 C4 H4A 120.0 . . ?
C6 C5 C4 120.0 . . ?
C6 C5 H5A 120.0 . . ?
C4 C5 H5A 120.0 . . ?
C5 C6 C7 120.0 . . ?
C5 C6 H6A 120.0 . . ?
C7 C6 H6A 120.0 . . ?
C6 C7 C2 120.0 . . ?
C6 C7 H7A 120.0 . . ?
C2 C7 H7A 120.0 . . ?
C3' C2' C7' 120.0 . . ?
C3' C2' C1 119.1(5) . . ?
C7' C2' C1 120.9(5) . . ?
C2' C3' C4' 120.0 . . ?
C2' C3' H3'A 120.0 . . ?
C4' C3' H3'A 120.0 . . ?
C3' C4' C5' 120.0 . . ?
C3' C4' H4'A 120.0 . . ?
C5' C4' H4'A 120.0 . . ?
C4' C5' C6' 120.0 . . ?
C4' C5' H5'A 120.0 . . ?
C6' C5' H5'A 120.0 . . ?
C7' C6' C5' 120.0 . . ?
C7' C6' H6'A 120.0 . . ?
C5' C6' H6'A 120.0 . . ?
C6' C7' C2' 120.0 . . ?
C6' C7' H7'A 120.0 . . ?
C2' C7' H7'A 120.0 . . ?
O7 C11 O8 124.6(4) . . ?
O7 C11 C12 118.4(4) . . ?
O8 C11 C12 117.0(4) . . ?
C13 C12 C17 118.7(4) . . ?
C13 C12 C11 121.2(4) . . ?
C17 C12 C11 120.0(4) . . ?
C12 C13 C14 120.0(5) . . ?
C12 C13 H13A 120.0 . . ?
C14 C13 H13A 120.0 . . ?
C15 C14 C13 120.5(5) . . ?
C15 C14 H14A 119.8 . . ?
C13 C14 H14A 119.8 . . ?
C16 C15 C14 120.4(5) . . ?
C16 C15 H15A 119.8 . . ?
C14 C15 H15A 119.8 . . ?
C15 C16 C17 120.1(6) . . ?
C15 C16 H16A 119.9 . . ?
C17 C16 H16A 119.9 . . ?
C12 C17 C16 120.3(5) . . ?
C12 C17 H17A 119.9 . . ?
C16 C17 H17A 119.9 . . ?
O10 C21 O9 125.1(4) . . ?
O10 C21 C22 120.8(4) . . ?
O9 C21 C22 114.1(4) . . ?
O10 C21 C22' 109.7(5) . . ?
O9 C21 C22' 125.3(5) . . ?
C23 C22 C27 120.0 . . ?
C23 C22 C21 116.8(4) . . ?
C27 C22 C21 123.1(4) . . ?
C22 C23 C24 120.0 . . ?
C22 C23 H23A 120.0 . . ?
C24 C23 H23A 120.0 . . ?
C25 C24 C23 120.0 . . ?
C25 C24 H24A 120.0 . . ?
C23 C24 H24A 120.0 . . ?
C24 C25 C26 120.0 . . ?
C24 C25 H25A 120.0 . . ?
C26 C25 H25A 120.0 . . ?
C27 C26 C25 120.0 . . ?
C27 C26 H26A 120.0 . . ?
C25 C26 H26A 120.0 . . ?
C26 C27 C22 120.0 . . ?
C26 C27 H27A 120.0 . . ?
C22 C27 H27A 120.0 . . ?
C23' C22' C27' 120.0 . . ?
C23' C22' C21 123.9(6) . . ?
C27' C22' C21 115.9(6) . . ?
C24' C23' C22' 120.0 . . ?
C24' C23' H23B 120.0 . . ?
C22' C23' H23B 120.0 . . ?
C25' C24' C23' 120.0 . . ?
C25' C24' H24B 120.0 . . ?
C23' C24' H24B 120.0 . . ?
C26' C25' C24' 120.0 . . ?
C26' C25' H25B 120.0 . . ?
C24' C25' H25B 120.0 . . ?
C25' C26' C27' 120.0 . . ?
C25' C26' H26B 120.0 . . ?
C27' C26' H26B 120.0 . . ?
C26' C27' C22' 120.0 . . ?
C26' C27' H27B 120.0 . . ?
C22' C27' H27B 120.0 . . ?
O12 C31 O11 125.4(4) . . ?
O12 C31 C32 118.8(5) . . ?
O11 C31 C32 115.8(5) . . ?
O12 C31 C32' 114.5(6) . . ?
O11 C31 C32' 119.6(6) . . ?
O12 C31 C32" 110.2(8) . . ?
O11 C31 C32" 110.4(8) . . ?
C33 C32 C37 120.0 . . ?
C33 C32 C31 119.5(5) . . ?
C37 C32 C31 120.5(5) . . ?
C34 C33 C32 120.0 . . ?
C34 C33 H33A 120.0 . . ?
C32 C33 H33A 120.0 . . ?
C35 C34 C33 120.0 . . ?
C35 C34 H34A 120.0 . . ?
C33 C34 H34A 120.0 . . ?
C34 C35 C36 120.0 . . ?
C34 C35 H35A 120.0 . . ?
C36 C35 H35A 120.0 . . ?
C35 C36 C37 120.0 . . ?
C35 C36 H36A 120.0 . . ?
C37 C36 H36A 120.0 . . ?
C36 C37 C32 120.0 . . ?
C36 C37 H37A 120.0 . . ?
C32 C37 H37A 120.0 . . ?
C33' C32' C37' 120.0 . . ?
C33' C32' C31 123.7(7) . . ?
C37' C32' C31 116.3(7) . . ?
C32' C33' C34' 120.0 . . ?
C32' C33' H33B 120.0 . . ?
C34' C33' H33B 120.0 . . ?
C33' C34' C35' 120.0 . . ?
C33' C34' H34B 120.0 . . ?
C35' C34' H34B 120.0 . . ?
C36' C35' C34' 120.0 . . ?
C36' C35' H35B 120.0 . . ?
C34' C35' H35B 120.0 . . ?
C37' C36' C35' 120.0 . . ?
C37' C36' H36B 120.0 . . ?
C35' C36' H36B 120.0 . . ?
C36' C37' C32' 120.0 . . ?
C36' C37' H37B 120.0 . . ?
C32' C37' H37B 120.0 . . ?
C33" C32" C37" 120.0 . . ?
C33" C32" C31 116.2(13) . . ?
C37" C32" C31 121.1(13) . . ?
C34" C33" C32" 120.0 . . ?
C34" C33" H33C 120.0 . . ?
C32" C33" H33C 120.0 . . ?
C33" C34" C35" 120.0 . . ?
C33" C34" H34C 120.0 . . ?
C35" C34" H34C 120.0 . . ?
C34" C35" C36" 120.0 . . ?
C34" C35" H35C 120.0 . . ?
C36" C35" H35C 120.0 . . ?
C37" C36" C35" 120.0 . . ?
C37" C36" H36C 120.0 . . ?
C35" C36" H36C 120.0 . . ?
C36" C37" C32" 120.0 . . ?
C36" C37" H37C 120.0 . . ?
C32" C37" H37C 120.0 . . ?
N901 C902 C903 167(3) . . ?
C902 C903 H90B 109.2 . . ?
C902 C903 H90C 109.9 . . ?
H90B C903 H90C 109.5 . . ?
C902 C903 H90D 109.3 . . ?
H90B C903 H90D 109.5 . . ?
H90C C903 H90D 109.5 . . ?
N911 C912 C913 174(2) . . ?
C912 C913 H91A 109.2 . . ?
C912 C913 H91B 109.9 . . ?
H91A C913 H91B 109.5 . . ?
C912 C913 H91C 109.3 . . ?
H91A C913 H91C 109.5 . . ?
H91B C913 H91C 109.5 . . ?
O13 C41 O14 124.1(4) . . ?
O13 C41 C42' 120.4(5) . . ?
O14 C41 C42' 115.4(5) . . ?
O13 C41 C42 117.4(4) . . ?
O14 C41 C42 118.5(4) . . ?
C43 C42 C47 120.0 . . ?
C43 C42 C41 119.9(4) . . ?
C47 C42 C41 120.1(4) . . ?
C44 C43 C42 120.0 . . ?
C44 C43 H43A 120.0 . . ?
C42 C43 H43A 120.0 . . ?
C43 C44 C45 120.0 . . ?
C43 C44 H44A 120.0 . . ?
C45 C44 H44A 120.0 . . ?
C44 C45 C46 120.0 . . ?
C44 C45 H45A 120.0 . . ?
C46 C45 H45A 120.0 . . ?
C47 C46 C45 120.0 . . ?
C47 C46 H46A 120.0 . . ?
C45 C46 H46A 120.0 . . ?
C46 C47 C42 120.0 . . ?
C46 C47 H47A 120.0 . . ?
C42 C47 H47A 120.0 . . ?
C43' C42' C47' 120.0 . . ?
C43' C42' C41 121.0(6) . . ?
C47' C42' C41 118.9(6) . . ?
C44' C43' C42' 120.0 . . ?
C44' C43' H43B 120.0 . . ?
C42' C43' H43B 120.0 . . ?
C45' C44' C43' 120.0 . . ?
C45' C44' H44B 120.0 . . ?
C43' C44' H44B 120.0 . . ?
C44' C45' C46' 120.0 . . ?
C44' C45' H45B 120.0 . . ?
C46' C45' H45B 120.0 . . ?
C45' C46' C47' 120.0 . . ?
C45' C46' H46B 120.0 . . ?
C47' C46' H46B 120.0 . . ?
C46' C47' C42' 120.0 . . ?
C46' C47' H47B 120.0 . . ?
C42' C47' H47B 120.0 . . ?
O16 C51 O15 125.5(4) . . ?
O16 C51 C52' 116.3(4) . . ?
O15 C51 C52' 118.2(4) . . ?
O16 C51 C52 119.3(4) . . ?
O15 C51 C52 115.1(4) . . ?
C53 C52 C57 120.0 . . ?
C53 C52 C51 120.9(4) . . ?
C57 C52 C51 119.0(4) . . ?
C54 C53 C52 120.0 . . ?
C54 C53 H53A 120.0 . . ?
C52 C53 H53A 120.0 . . ?
C53 C54 C55 120.0 . . ?
C53 C54 H54A 120.0 . . ?
C55 C54 H54A 120.0 . . ?
C54 C55 C56 120.0 . . ?
C54 C55 H55A 120.0 . . ?
C56 C55 H55A 120.0 . . ?
C57 C56 C55 120.0 . . ?
C57 C56 H56A 120.0 . . ?
C55 C56 H56A 120.0 . . ?
C56 C57 C52 120.0 . . ?
C56 C57 H57A 120.0 . . ?
C52 C57 H57A 120.0 . . ?
C53' C52' C57' 120.0 . . ?
C53' C52' C51 119.6(5) . . ?
C57' C52' C51 120.0(5) . . ?
C52' C53' C54' 120.0 . . ?
C52' C53' H53B 120.0 . . ?
C54' C53' H53B 120.0 . . ?
C55' C54' C53' 120.0 . . ?
C55' C54' H54B 120.0 . . ?
C53' C54' H54B 120.0 . . ?
C56' C55' C54' 120.0 . . ?
C56' C55' H55B 120.0 . . ?
C54' C55' H55B 120.0 . . ?
C55' C56' C57' 120.0 . . ?
C55' C56' H56B 120.0 . . ?
C57' C56' H56B 120.0 . . ?
C56' C57' C52' 120.0 . . ?
C56' C57' H57B 120.0 . . ?
C52' C57' H57B 120.0 . . ?
C61' N1 C65' 114.8(7) . . ?
C61 N1 C65 120.0 . . ?
C61' N1 Ce1 123.2(5) . . ?
C65' N1 Ce1 121.4(5) . . ?
C61 N1 Ce1 119.23(18) . . ?
C65 N1 Ce1 120.74(18) . . ?
N1 C61 C62 120.0 . . ?
N1 C61 H61A 120.0 . . ?
C62 C61 H61A 120.0 . . ?
C61 C62 C63 120.0 . . ?
C61 C62 H62A 120.0 . . ?
C63 C62 H62A 120.0 . . ?
C64 C63 C62 120.0 . . ?
C64 C63 H63A 120.0 . . ?
C62 C63 H63A 120.0 . . ?
C65 C64 C63 120.0 . . ?
C65 C64 H64A 120.0 . . ?
C63 C64 H64A 120.0 . . ?
C64 C65 N1 120.0 . . ?
C64 C65 H65A 120.0 . . ?
N1 C65 H65A 120.0 . . ?
N1 C61' C62' 124.1(10) . . ?
N1 C61' H61B 118.0 . . ?
C62' C61' H61B 118.0 . . ?
C63' C62' C61' 117.7(11) . . ?
C63' C62' H62B 121.1 . . ?
C61' C62' H62B 121.1 . . ?
C64' C63' C62' 119.8(11) . . ?
C64' C63' H63B 120.1 . . ?
C62' C63' H63B 120.1 . . ?
C63' C64' C65' 118.1(11) . . ?
C63' C64' H64B 120.9 . . ?
C65' C64' H64B 120.9 . . ?
N1 C65' C64' 125.1(10) . . ?
N1 C65' H65B 117.5 . . ?
C64' C65' H65B 117.5 . . ?
C31 O12 Ce3 136.3(3) . 2_666 ?
C41 O13 Ce2 132.5(3) . 2_666 ?
C51 O16 Ce1 138.3(3) . 2_666 ?

loop_
_geom_bond_atom_site_label_1
_geom_bond_atom_site_label_2
_geom_bond_distance
_geom_bond_site_symmetry_2
_geom_bond_publ_flag
Ce1 O4 2.225(5) . ?
Ce1 O2 2.230(5) . ?
Ce1 O3 2.251(5) 2_666 ?
Ce1 O1 2.254(5) . ?
Ce1 O14 2.387(3) . ?
Ce1 O5 2.399(3) . ?
Ce1 O7 2.404(3) . ?
Ce1 O16 2.423(3) 2_666 ?
Ce1 O3' 2.427(5) 2_666 ?
Ce1 O2' 2.433(5) . ?
Ce1 F2 2.433(5) . ?
Ce1 F1 2.437(5) . ?
Ce2 O3 2.180(5) . ?
Ce2 O4 2.192(5) 2_666 ?
Ce2 O2 2.196(5) . ?
Ce2 O1 2.213(5) . ?
Ce2 O6 2.347(3) . ?
Ce2 O10 2.348(3) . ?
Ce2 O11 2.353(3) . ?
Ce2 O4' 2.372(5) 2_666 ?
Ce2 O13 2.383(3) 2_666 ?
Ce2 O3' 2.403(5) . ?
Ce2 F3 2.403(5) . ?
Ce2 F2 2.408(5) . ?
Ce3 O1 2.171(5) . ?
Ce3 O3 2.189(5) . ?
Ce3 O4 2.196(5) . ?
Ce3 O2 2.201(5) 2_666 ?
Ce3 O15 2.340(3) . ?
Ce3 O8 2.341(3) . ?
Ce3 O12 2.376(3) 2_666 ?
Ce3 O1' 2.393(5) . ?
Ce3 F1 2.393(5) . ?
Ce3 O2' 2.394(5) 2_666 ?
Ce3 O3' 2.399(5) . ?
Ce3 F3 2.399(5) . ?
O1' H1'A 0.8500 . ?
O2' H2'A 0.8501 . ?
O3' H3'B 0.8500 . ?
O4' H4'B 0.8500 . ?
O5 C1 1.263(5) . ?
O6 C1 1.259(5) . ?
O7 C11 1.254(5) . ?
O8 C11 1.258(5) . ?
O9 C21 1.267(5) . ?
O10 C21 1.254(5) . ?
O11 C31 1.264(6) . ?
O14 C41 1.266(5) . ?
O15 C51 1.261(5) . ?
C1 C2' 1.482(7) . ?
C1 C2 1.505(5) . ?
C2 C3 1.3900 . ?
C2 C7 1.3900 . ?
C3 C4 1.3900 . ?
C3 H3A 0.9400 . ?
C4 C5 1.3900 . ?
C4 H4A 0.9400 . ?
C5 C6 1.3900 . ?
C5 H5A 0.9400 . ?
C6 C7 1.3900 . ?
C6 H6A 0.9400 . ?
C7 H7A 0.9400 . ?
C2' C3' 1.3900 . ?
C2' C7' 1.3900 . ?
C3' C4' 1.3900 . ?
C3' H3'A 0.9400 . ?
C4' C5' 1.3900 . ?
C4' H4'A 0.9400 . ?
C5' C6' 1.3900 . ?
C5' H5'A 0.9400 . ?
C6' C7' 1.3900 . ?
C6' H6'A 0.9400 . ?
C7' H7'A 0.9400 . ?
C11 C12 1.488(5) . ?
C12 C13 1.381(6) . ?
C12 C17 1.383(7) . ?
C13 C14 1.389(7) . ?
C13 H13A 0.9400 . ?
C14 C15 1.361(9) . ?
C14 H14A 0.9400 . ?
C15 C16 1.353(9) . ?
C15 H15A 0.9400 . ?
C16 C17 1.394(7) . ?
C16 H16A 0.9400 . ?
C17 H17A 0.9400 . ?
C21 C22 1.477(6) . ?
C21 C22' 1.516(8) . ?
C22 C23 1.3900 . ?
C22 C27 1.3900 . ?
C23 C24 1.3900 . ?
C23 H23A 0.9400 . ?
C24 C25 1.3900 . ?
C24 H24A 0.9400 . ?
C25 C26 1.3900 . ?
C25 H25A 0.9400 . ?
C26 C27 1.3900 . ?
C26 H26A 0.9400 . ?
C27 H27A 0.9400 . ?
C22' C23' 1.3900 . ?
C22' C27' 1.3900 . ?
C23' C24' 1.3900 . ?
C23' H23B 0.9400 . ?
C24' C25' 1.3900 . ?
C24' H24B 0.9400 . ?
C25' C26' 1.3900 . ?
C25' H25B 0.9400 . ?
C26' C27' 1.3900 . ?
C26' H26B 0.9400 . ?
C27' H27B 0.9400 . ?
C31 O12 1.258(6) . ?
C31 C32 1.490(7) . ?
C31 C32' 1.526(9) . ?
C31 C32" 1.695(17) . ?
C32 C33 1.3900 . ?
C32 C37 1.3900 . ?
C33 C34 1.3900 . ?
C33 H33A 0.9400 . ?
C34 C35 1.3900 . ?
C34 H34A 0.9400 . ?
C35 C36 1.3900 . ?
C35 H35A 0.9400 . ?
C36 C37 1.3900 . ?
C36 H36A 0.9400 . ?
C37 H37A 0.9400 . ?
C32' C33' 1.3900 . ?
C32' C37' 1.3900 . ?
C33' C34' 1.3900 . ?
C33' H33B 0.9400 . ?
C34' C35' 1.3900 . ?
C34' H34B 0.9400 . ?
C35' C36' 1.3900 . ?
C35' H35B 0.9400 . ?
C36' C37' 1.3900 . ?
C36' H36B 0.9400 . ?
C37' H37B 0.9400 . ?
C32" C33" 1.3900 . ?
C32" C37" 1.3900 . ?
C33" C34" 1.3900 . ?
C33" H33C 0.9400 . ?
C34" C35" 1.3900 . ?
C34" H34C 0.9400 . ?
C35" C36" 1.3900 . ?
C35" H35C 0.9400 . ?
C36" C37" 1.3900 . ?
C36" H36C 0.9400 . ?
C37" H37C 0.9400 . ?
N901 C902 1.147(5) . ?
C902 C903 1.447(5) . ?
C903 H90B 0.9700 . ?
C903 H90C 0.9698 . ?
C903 H90D 0.9700 . ?
N911 C912 1.147(5) . ?
C912 C913 1.445(5) . ?
C913 H91A 0.9700 . ?
C913 H91B 0.9700 . ?
C913 H91C 0.9700 . ?
C41 O13 1.258(5) . ?
C41 C42' 1.492(8) . ?
C41 C42 1.503(6) . ?
C42 C43 1.3900 . ?
C42 C47 1.3900 . ?
C43 C44 1.3900 . ?
C43 H43A 0.9400 . ?
C44 C45 1.3900 . ?
C44 H44A 0.9400 . ?
C45 C46 1.3900 . ?
C45 H45A 0.9400 . ?
C46 C47 1.3900 . ?
C46 H46A 0.9400 . ?
C47 H47A 0.9400 . ?
C42' C43' 1.3900 . ?
C42' C47' 1.3900 . ?
C43' C44' 1.3900 . ?
C43' H43B 0.9400 . ?
C44' C45' 1.3900 . ?
C44' H44B 0.9400 . ?
C45' C46' 1.3900 . ?
C45' H45B 0.9400 . ?
C46' C47' 1.3900 . ?
C46' H46B 0.9400 . ?
C47' H47B 0.9400 . ?
C51 O16 1.252(5) . ?
C51 C52' 1.460(7) . ?
C51 C52 1.510(6) . ?
C52 C53 1.3900 . ?
C52 C57 1.3900 . ?
C53 C54 1.3900 . ?
C53 H53A 0.9400 . ?
C54 C55 1.3900 . ?
C54 H54A 0.9400 . ?
C55 C56 1.3900 . ?
C55 H55A 0.9400 . ?
C56 C57 1.3900 . ?
C56 H56A 0.9400 . ?
C57 H57A 0.9400 . ?
C52' C53' 1.3900 . ?
C52' C57' 1.3900 . ?
C53' C54' 1.3900 . ?
C53' H53B 0.9400 . ?
C54' C55' 1.3900 . ?
C54' H54B 0.9400 . ?
C55' C56' 1.3900 . ?
C55' H55B 0.9400 . ?
C56' C57' 1.3900 . ?
C56' H56B 0.9400 . ?
C57' H57B 0.9400 . ?
N1 C61' 1.341(12) . ?
N1 C65' 1.365(11) . ?
N1 C61 1.3898 . ?
N1 C65 1.3902 . ?
C61 C62 1.3900 . ?
C61 H61A 0.9400 . ?
C62 C63 1.3901 . ?
C62 H62A 0.9400 . ?
C63 C64 1.3899 . ?
C63 H63A 0.9400 . ?
C64 C65 1.3899 . ?
C64 H64A 0.9400 . ?
C65 H65A 0.9400 . ?
C61' C62' 1.401(16) . ?
C61' H61B 0.9400 . ?
C62' C63' 1.383(16) . ?
C62' H62B 0.9400 . ?
C63' C64' 1.362(16) . ?
C63' H63B 0.9400 . ?
C64' C65' 1.370(16) . ?
C64' H64B 0.9400 . ?
C65' H65B 0.9400 . ?
